data_4001540
loop_
_publ_author_name
'Geramita, Katharine'
'McBee, Jennifer'
'Shen, Yulong'
'Radu, Nora'
'Tilley, T. Don'

_publ_section_title
;
 Synthesis and Characterization of Perfluoroaryl-Substituted Siloles and
 Thiophenes:&#x00A0; A Series of Electron-Deficient Blue Light Emitting
 Materials
;
_journal_issue 14
_journal_name_full 'Chemistry of Materials'
_journal_page_first 3261
_journal_paper_doi 10.1021/cm060346u
_journal_volume 18
_journal_year 2006
_chemical_formula_moiety 'C28 H2 F18 S, C6 H6'
_chemical_formula_sum 'C34 H8 F18 S'
_chemical_formula_weight 790.46
_chemical_name_systematic
; 
 ? 
;
_space_group_IT_number 2
_symmetry_cell_setting triclinic
_symmetry_space_group_name_Hall '-P 1'
_symmetry_space_group_name_H-M 'P -1'
_atom_sites_solution_hydrogens geom
_atom_sites_solution_primary direct
_atom_sites_solution_secondary difmap
_audit_creation_method SHELXL-97
_cell_angle_alpha 92.498(5)
_cell_angle_beta 92.180(6)
_cell_angle_gamma 116.885(5)
_cell_formula_units_Z 2
_cell_length_a 7.513(3)
_cell_length_b 7.585(3)
_cell_length_c 28.128(10)
_cell_measurement_reflns_used 1303
_cell_measurement_temperature 173(2)
_cell_measurement_theta_max 24.081
_cell_measurement_theta_min 3.265
_cell_volume 1425.3(10)
_computing_cell_refinement 'Saint v7.06, Bruker 2004'
_computing_data_collection 'Apex2-v1.0.27, Bruker 2004'
_computing_data_reduction 'Saint v7.06, Bruker 2004'
_computing_molecular_graphics 'SHELXTL-XP, Bruker 2004'
_computing_structure_refinement 'SHELXL-97 (Sheldrick, 1997)'
_computing_structure_solution 'SHELXS-97 (Sheldrick, 1990)'
_diffrn_ambient_temperature 273(2)
_diffrn_measured_fraction_theta_full 0.973
_diffrn_measured_fraction_theta_max 0.973
_diffrn_measurement_device_type 'CCD area detector'
_diffrn_measurement_method 'phi and omega scans'
_diffrn_radiation_monochromator graphite
_diffrn_radiation_source 'fine-focus sealed tube'
_diffrn_radiation_type MoK\a
_diffrn_radiation_wavelength 0.71073
_diffrn_reflns_av_R_equivalents 0.0588
_diffrn_reflns_av_sigmaI/netI 0.1475
_diffrn_reflns_limit_h_max 6
_diffrn_reflns_limit_h_min -8
_diffrn_reflns_limit_k_max 7
_diffrn_reflns_limit_k_min -8
_diffrn_reflns_limit_l_max 31
_diffrn_reflns_limit_l_min -30
_diffrn_reflns_number 6540
_diffrn_reflns_theta_full 23.26
_diffrn_reflns_theta_max 23.26
_diffrn_reflns_theta_min 3.18
_diffrn_standards_decay_% 0?
_diffrn_standards_interval_count 0
_diffrn_standards_interval_time 0
_diffrn_standards_number 0
_exptl_absorpt_coefficient_mu 0.260
_exptl_absorpt_correction_T_max .990
_exptl_absorpt_correction_T_min .986
_exptl_absorpt_correction_type multi-scan
_exptl_absorpt_process_details 'sadabs, 2004'
_exptl_crystal_colour white
_exptl_crystal_density_diffrn 1.842
_exptl_crystal_density_method 'not measured'
_exptl_crystal_description block
_exptl_crystal_F_000 780
_exptl_crystal_size_max .06
_exptl_crystal_size_mid .04
_exptl_crystal_size_min .04
_refine_diff_density_max 0.438
_refine_diff_density_min -0.364
_refine_diff_density_rms 0.095
_refine_ls_extinction_method none
_refine_ls_goodness_of_fit_ref 1.093
_refine_ls_hydrogen_treatment constr
_refine_ls_matrix_type full
_refine_ls_number_parameters 478
_refine_ls_number_reflns 3986
_refine_ls_number_restraints 0
_refine_ls_restrained_S_all 1.093
_refine_ls_R_factor_all 0.1448
_refine_ls_R_factor_gt 0.0845
_refine_ls_shift/su_max 0.014
_refine_ls_shift/su_mean 0.003
_refine_ls_structure_factor_coef Fsqd
_refine_ls_weighting_details 'calc w=1/[\s^2^(Fo^2^)+(0.0812P)^2^+3.1464P] where P=(Fo^2^+2Fc^2^)/3'
_refine_ls_weighting_scheme calc
_refine_ls_wR_factor_gt 0.2048
_refine_ls_wR_factor_ref 0.2191
_reflns_number_gt 2178
_reflns_number_total 3986
_reflns_threshold_expression >2sigma(I)
_cod_data_source_file cm060346usi20060210_103440.cif
_cod_data_source_block 2b
_cod_depositor_comments
;
The following automatic conversions were performed:

'_symmetry_cell_setting' value 'Triclinic' changed to 'triclinic'
according to /home/saulius/struct/CIF-dictionaries/cif_core.dic
dictionary named 'cif_core.dic' version 2.4.1 from 2010-06-29.

Automatic conversion script
Id: cif_fix_values 1715 2011-07-08 13:25:40Z adriana 
;
_cod_database_code 4001540

loop_
_symmetry_equiv_pos_as_xyz
'x, y, z'
'-x, -y, -z'

loop_
_atom_site_label
_atom_site_type_symbol
_atom_site_fract_x
_atom_site_fract_y
_atom_site_fract_z
_atom_site_U_iso_or_equiv
_atom_site_adp_type
_atom_site_occupancy
_atom_site_symmetry_multiplicity
_atom_site_calc_flag
_atom_site_refinement_flags
S1 S 0.1076(3) 0.7429(3) 0.10505(8) 0.0281(6) Uani 1 1 d .
F13 F -0.0454(7) 0.7803(7) 0.01077(16) 0.0306(13) Uani 1 1 d .
F12 F 0.0009(7) 0.8857(7) -0.07813(17) 0.0309(13) Uani 1 1 d .
F11 F 0.5912(7) 0.8133(7) -0.07866(17) 0.0326(13) Uani 1 1 d .
F10 F 0.5517(7) 0.7135(7) 0.00899(17) 0.0303(13) Uani 1 1 d .
F18 F 0.2850(7) 1.1856(7) -0.12181(17) 0.0321(13) Uani 1 1 d .
F14 F 0.3509(8) 0.6023(7) -0.15260(17) 0.0374(14) Uani 1 1 d .
F9 F 0.0131(8) 0.9259(8) 0.28388(17) 0.0416(14) Uani 1 1 d .
F8 F 0.0805(8) 0.9123(7) 0.19380(17) 0.0382(14) Uani 1 1 d .
F15 F 0.4289(8) 0.6949(8) -0.24244(18) 0.0494(16) Uani 1 1 d .
F7 F 0.1199(7) 0.3128(7) 0.21093(17) 0.0365(14) Uani 1 1 d .
F4 F -0.2460(9) 0.3289(9) 0.34729(19) 0.0503(16) Uani 1 1 d .
F6 F 0.0638(8) 0.3349(8) 0.30125(17) 0.0410(14) Uani 1 1 d .
F17 F 0.3614(7) 1.2738(8) -0.21276(17) 0.0385(14) Uani 1 1 d .
F16 F 0.4369(8) 1.0328(8) -0.27276(18) 0.0449(15) Uani 1 1 d .
F3 F 0.2854(8) 0.9750(8) 0.35702(19) 0.0489(16) Uani 1 1 d .
F5 F -0.2738(9) 0.3520(9) 0.4417(2) 0.0591(18) Uani 1 1 d .
C17 C 0.2451(12) 0.7365(12) 0.0139(3) 0.021(2) Uani 1 1 d .
C23 C 0.3197(12) 0.8947(12) -0.1337(3) 0.022(2) Uani 1 1 d .
F2 F 0.2463(10) 1.0055(10) 0.4508(2) 0.071(2) Uani 1 1 d .
C11 C 0.0787(14) 0.7645(13) 0.2195(3) 0.033(2) Uani 1 1 d .
C10 C 0.1095(12) 0.6154(13) 0.1979(3) 0.025(2) Uani 1 1 d .
C22 C 0.1183(12) 0.7872(13) -0.0110(3) 0.023(2) Uani 1 1 d .
C21 C 0.1382(12) 0.8396(12) -0.0568(3) 0.022(2) Uani 1 1 d .
C18 C 0.4085(12) 0.7483(12) -0.0125(3) 0.022(2) Uani 1 1 d .
F1 F -0.0300(10) 0.6944(10) 0.4941(2) 0.074(2) Uani 1 1 d .
C20 C 0.2939(13) 0.8468(12) -0.0825(3) 0.023(2) Uani 1 1 d .
C19 C 0.4307(12) 0.8021(13) -0.0581(3) 0.025(2) Uani 1 1 d .
C13 C 0.1614(13) 0.6127(13) 0.1481(3) 0.026(2) Uani 1 1 d .
C28 C 0.3180(13) 1.0604(13) -0.1513(3) 0.028(2) Uani 1 1 d .
C26 C 0.3963(13) 0.9869(14) -0.2286(3) 0.033(2) Uani 1 1 d .
C7 C 0.0426(13) 0.6351(13) 0.2970(3) 0.029(2) Uani 1 1 d .
C27 C 0.3575(12) 1.1076(13) -0.1969(3) 0.025(2) Uani 1 1 d .
C16 C 0.2238(12) 0.6677(12) 0.0618(3) 0.021(2) Uani 1 1 d .
C15 C 0.2893(13) 0.5462(13) 0.0818(3) 0.027(2) Uani 1 1 d .
H15A H 0.3534 0.4874 0.0643 0.033 Uiso 1 1 calc R
C9 C 0.1021(13) 0.4726(13) 0.2284(3) 0.028(2) Uani 1 1 d .
C12 C 0.0450(13) 0.7778(14) 0.2674(3) 0.032(2) Uani 1 1 d .
C8 C 0.0709(14) 0.4834(13) 0.2759(3) 0.030(2) Uani 1 1 d .
C4 C 0.0209(15) 0.6511(15) 0.3490(3) 0.033(2) Uani 1 1 d .
C5 C -0.1195(15) 0.4938(15) 0.3722(4) 0.039(3) Uani 1 1 d .
C25 C 0.3958(13) 0.8173(14) -0.2120(3) 0.033(2) Uani 1 1 d .
C24 C 0.3555(13) 0.7717(13) -0.1661(3) 0.026(2) Uani 1 1 d .
C14 C 0.2568(12) 0.5141(13) 0.1287(3) 0.026(2) Uani 1 1 d .
H14A H 0.2958 0.4334 0.1457 0.032 Uiso 1 1 calc R
C3 C 0.1429(14) 0.8205(16) 0.3770(3) 0.036(2) Uani 1 1 d .
C1 C -0.0146(18) 0.6767(18) 0.4467(4) 0.048(3) Uani 1 1 d .
C6 C -0.1342(17) 0.5068(17) 0.4204(4) 0.047(3) Uani 1 1 d .
C2 C 0.1280(18) 0.8353(17) 0.4251(3) 0.048(3) Uani 1 1 d .
C33 C 0.4019(17) 0.520(2) 0.4262(6) 0.074(4) Uani 1 1 d .
H33A H 0.3175 0.4121 0.4424 0.089 Uiso 1 1 calc R
C31 C 0.627(2) 0.858(2) 0.4263(4) 0.066(4) Uani 1 1 d .
H31A H 0.6983 0.9819 0.4423 0.079 Uiso 1 1 calc R
C29 C 0.538(2) 0.649(2) 0.3540(4) 0.064(4) Uani 1 1 d .
H29A H 0.5468 0.6310 0.3214 0.077 Uiso 1 1 calc R
C30 C 0.6469(18) 0.838(2) 0.3776(5) 0.065(4) Uani 1 1 d .
H30A H 0.7297 0.9461 0.3612 0.078 Uiso 1 1 calc R
C32 C 0.507(2) 0.704(2) 0.4512(5) 0.065(4) Uani 1 1 d .
H32A H 0.4956 0.7207 0.4837 0.078 Uiso 1 1 calc R
C34 C 0.4193(18) 0.4932(19) 0.3790(5) 0.061(3) Uani 1 1 d .
H34A H 0.3497 0.3677 0.3635 0.073 Uiso 1 1 calc R

loop_
_atom_site_aniso_label
_atom_site_aniso_U_11
_atom_site_aniso_U_22
_atom_site_aniso_U_33
_atom_site_aniso_U_23
_atom_site_aniso_U_13
_atom_site_aniso_U_12
S1 0.0309(14) 0.0319(14) 0.0317(14) 0.0072(11) 0.0097(11) 0.0221(12)
F13 0.025(3) 0.041(3) 0.035(3) 0.008(2) 0.011(2) 0.021(3)
F12 0.029(3) 0.035(3) 0.036(3) 0.002(2) -0.001(2) 0.021(3)
F11 0.025(3) 0.038(3) 0.041(3) 0.006(2) 0.008(2) 0.019(3)
F10 0.020(3) 0.039(3) 0.042(3) 0.008(2) 0.003(2) 0.022(3)
F18 0.032(3) 0.033(3) 0.040(3) 0.005(2) 0.003(2) 0.022(3)
F14 0.052(4) 0.032(3) 0.042(3) -0.001(3) 0.008(3) 0.030(3)
F9 0.058(4) 0.042(4) 0.034(3) 0.002(3) 0.009(3) 0.030(3)
F8 0.052(4) 0.036(3) 0.042(3) 0.014(3) 0.015(3) 0.032(3)
F15 0.067(4) 0.049(4) 0.039(3) -0.007(3) 0.012(3) 0.032(3)
F7 0.047(4) 0.032(3) 0.039(3) 0.002(2) 0.008(3) 0.025(3)
F4 0.063(4) 0.039(4) 0.045(4) 0.006(3) -0.002(3) 0.019(3)
F6 0.058(4) 0.037(3) 0.037(3) 0.008(3) 0.005(3) 0.029(3)
F17 0.042(3) 0.035(3) 0.038(3) 0.010(3) 0.001(3) 0.017(3)
F16 0.049(4) 0.053(4) 0.033(3) 0.005(3) 0.001(3) 0.022(3)
F3 0.049(4) 0.039(4) 0.052(4) -0.004(3) -0.001(3) 0.015(3)
F5 0.068(4) 0.073(5) 0.052(4) 0.025(3) 0.016(3) 0.043(4)
C17 0.016(5) 0.016(5) 0.030(5) -0.003(4) 0.007(4) 0.007(4)
C23 0.011(5) 0.022(5) 0.032(5) 0.005(4) 0.000(4) 0.006(4)
F2 0.087(5) 0.074(5) 0.048(4) -0.015(4) -0.012(4) 0.036(4)
C11 0.042(6) 0.019(6) 0.033(6) 0.003(4) 0.002(5) 0.010(5)
C10 0.022(5) 0.022(5) 0.039(6) 0.002(4) 0.004(4) 0.016(5)
C22 0.011(5) 0.029(6) 0.037(6) 0.000(4) 0.003(4) 0.015(4)
C21 0.016(5) 0.017(5) 0.036(6) -0.004(4) -0.008(4) 0.010(4)
C18 0.020(5) 0.025(5) 0.026(5) 0.001(4) -0.005(4) 0.015(5)
F1 0.096(6) 0.098(6) 0.033(4) 0.005(3) 0.004(3) 0.049(5)
C20 0.032(6) 0.015(5) 0.031(5) -0.002(4) -0.001(4) 0.018(4)
C19 0.016(5) 0.032(6) 0.034(6) 0.002(4) 0.005(4) 0.016(5)
C13 0.035(6) 0.021(5) 0.024(5) 0.000(4) -0.005(4) 0.014(5)
C28 0.030(6) 0.021(5) 0.035(6) -0.008(5) 0.007(4) 0.014(5)
C26 0.033(6) 0.037(7) 0.031(6) 0.014(5) 0.007(5) 0.016(5)
C7 0.026(5) 0.028(6) 0.027(5) 0.006(4) -0.003(4) 0.007(5)
C27 0.022(5) 0.022(6) 0.034(6) 0.000(4) -0.004(4) 0.015(5)
C16 0.024(5) 0.022(5) 0.023(5) -0.006(4) -0.004(4) 0.016(4)
C15 0.028(5) 0.024(5) 0.039(6) 0.000(4) 0.005(4) 0.020(5)
C9 0.027(6) 0.027(6) 0.034(6) 0.003(4) 0.008(4) 0.014(5)
C12 0.033(6) 0.032(6) 0.031(6) -0.006(5) -0.006(5) 0.017(5)
C8 0.046(6) 0.019(5) 0.033(6) 0.000(4) -0.009(5) 0.022(5)
C4 0.045(6) 0.037(6) 0.031(6) -0.005(5) 0.008(5) 0.030(6)
C5 0.043(7) 0.031(7) 0.041(7) 0.008(5) 0.008(5) 0.015(6)
C25 0.026(6) 0.039(6) 0.032(6) -0.004(5) 0.001(4) 0.015(5)
C24 0.027(5) 0.020(5) 0.038(6) 0.005(4) 0.004(4) 0.016(5)
C14 0.024(5) 0.027(6) 0.036(6) 0.004(4) -0.004(4) 0.019(5)
C3 0.025(6) 0.042(7) 0.043(7) 0.005(5) 0.003(5) 0.019(6)
C1 0.071(9) 0.058(8) 0.026(7) 0.005(6) 0.011(6) 0.037(7)
C6 0.054(8) 0.052(8) 0.049(8) 0.023(6) 0.014(6) 0.035(7)
C2 0.070(8) 0.053(8) 0.023(6) -0.021(6) -0.016(6) 0.035(7)
C33 0.034(8) 0.083(12) 0.111(13) 0.060(10) 0.012(8) 0.027(8)
C31 0.084(10) 0.075(10) 0.057(9) 0.003(7) -0.005(7) 0.055(9)
C29 0.082(10) 0.093(11) 0.044(7) -0.013(8) -0.022(7) 0.067(9)
C30 0.067(9) 0.075(10) 0.067(9) 0.028(8) 0.016(7) 0.043(8)
C32 0.073(9) 0.077(10) 0.062(9) 0.021(8) 0.022(7) 0.045(9)
C34 0.063(9) 0.049(8) 0.069(10) 0.005(7) -0.009(7) 0.026(7)

loop_
_atom_type_symbol
_atom_type_description
_atom_type_scat_dispersion_real
_atom_type_scat_dispersion_imag
_atom_type_scat_source
C C 0.0033 0.0016 'International Tables Vol C Tables 4.2.6.8 and 6.1.1.4'
H H 0.0000 0.0000 'International Tables Vol C Tables 4.2.6.8 and 6.1.1.4'
F F 0.0171 0.0103 'International Tables Vol C Tables 4.2.6.8 and 6.1.1.4'
S S 0.1246 0.1234 'International Tables Vol C Tables 4.2.6.8 and 6.1.1.4'

loop_
_geom_angle_atom_site_label_1
_geom_angle_atom_site_label_2
_geom_angle_atom_site_label_3
_geom_angle
C13 S1 C16 92.0(4)
C22 C17 C18 113.2(8)
C22 C17 C16 126.8(7)
C18 C17 C16 120.0(8)
C28 C23 C24 116.3(8)
C28 C23 C20 123.8(8)
C24 C23 C20 119.8(8)
F8 C11 C10 120.2(8)
F8 C11 C12 115.4(8)
C10 C11 C12 124.5(9)
C11 C10 C9 114.1(8)
C11 C10 C13 123.6(8)
C9 C10 C13 122.2(8)
C17 C22 C21 124.6(8)
C17 C22 F13 118.5(8)
C21 C22 F13 116.9(7)
C22 C21 F12 119.3(7)
C22 C21 C20 121.9(8)
F12 C21 C20 118.8(8)
F10 C18 C19 118.1(7)
F10 C18 C17 119.2(7)
C19 C18 C17 122.6(8)
C21 C20 C19 115.6(8)
C21 C20 C23 124.6(8)
C19 C20 C23 119.8(7)
F11 C19 C18 117.3(8)
F11 C19 C20 120.6(8)
C18 C19 C20 122.0(8)
C14 C13 C10 126.8(8)
C14 C13 S1 110.1(6)
C10 C13 S1 123.1(6)
F18 C28 C27 118.4(8)
F18 C28 C23 119.2(8)
C27 C28 C23 122.4(8)
F16 C26 C27 121.4(8)
F16 C26 C25 120.8(9)
C27 C26 C25 117.8(8)
C8 C7 C12 116.4(8)
C8 C7 C4 121.9(8)
C12 C7 C4 121.7(9)
F17 C27 C28 121.2(8)
F17 C27 C26 117.8(8)
C28 C27 C26 121.0(8)
C15 C16 C17 129.5(8)
C15 C16 S1 107.9(6)
C17 C16 S1 122.5(6)
C16 C15 C14 117.0(8)
C16 C15 H15A 121.5
C14 C15 H15A 121.5
F7 C9 C8 117.6(8)
F7 C9 C10 119.8(8)
C8 C9 C10 122.6(8)
F9 C12 C11 119.0(8)
F9 C12 C7 121.1(8)
C11 C12 C7 120.0(9)
F6 C8 C9 116.8(8)
F6 C8 C7 120.7(8)
C9 C8 C7 122.5(8)
C3 C4 C5 116.6(9)
C3 C4 C7 121.6(9)
C5 C4 C7 121.8(9)
F4 C5 C6 118.5(9)
F4 C5 C4 119.9(9)
C6 C5 C4 121.6(10)
F15 C25 C24 120.5(9)
F15 C25 C26 119.0(8)
C24 C25 C26 120.5(9)
F14 C24 C25 117.7(8)
F14 C24 C23 120.4(8)
C25 C24 C23 122.0(8)
C13 C14 C15 112.9(8)
C13 C14 H14A 123.6
C15 C14 H14A 123.6
F3 C3 C2 118.2(10)
F3 C3 C4 119.6(9)
C2 C3 C4 122.2(10)
F1 C1 C6 121.2(10)
F1 C1 C2 118.8(10)
C6 C1 C2 120.0(9)
F5 C6 C1 119.7(10)
F5 C6 C5 120.0(10)
C1 C6 C5 120.3(10)
F2 C2 C3 120.0(11)
F2 C2 C1 120.5(9)
C3 C2 C1 119.4(10)
C34 C33 C32 121.9(12)
C34 C33 H33A 119.0
C32 C33 H33A 119.0
C32 C31 C30 122.7(13)
C32 C31 H31A 118.6
C30 C31 H31A 118.6
C34 C29 C30 119.8(11)
C34 C29 H29A 120.1
C30 C29 H29A 120.1
C31 C30 C29 117.9(12)
C31 C30 H30A 121.1
C29 C30 H30A 121.1
C31 C32 C33 117.3(12)
C31 C32 H32A 121.3
C33 C32 H32A 121.3
C33 C34 C29 120.4(12)
C33 C34 H34A 119.8
C29 C34 H34A 119.8

loop_
_geom_bond_atom_site_label_1
_geom_bond_atom_site_label_2
_geom_bond_distance
S1 C13 1.742(9)
S1 C16 1.744(8)
F13 C22 1.375(9)
F12 C21 1.358(9)
F11 C19 1.328(9)
F10 C18 1.347(9)
F18 C28 1.347(9)
F14 C24 1.342(9)
F9 C12 1.319(10)
F8 C11 1.356(10)
F15 C25 1.346(10)
F7 C9 1.352(10)
F4 C5 1.326(11)
F6 C8 1.340(9)
F17 C27 1.343(10)
F16 C26 1.314(10)
F3 C3 1.343(11)
F5 C6 1.354(12)
C17 C22 1.360(11)
C17 C18 1.430(11)
C17 C16 1.452(11)
C23 C28 1.376(12)
C23 C24 1.394(12)
C23 C20 1.501(11)
F2 C2 1.345(11)
C11 C10 1.374(12)
C11 C12 1.388(12)
C10 C9 1.393(12)
C10 C13 1.470(12)
C22 C21 1.358(11)
C21 C20 1.380(11)
C18 C19 1.355(11)
F1 C1 1.348(11)
C20 C19 1.387(11)
C13 C14 1.360(11)
C28 C27 1.354(12)
C26 C27 1.381(12)
C26 C25 1.386(13)
C7 C8 1.376(12)
C7 C12 1.388(12)
C7 C4 1.482(12)
C16 C15 1.358(11)
C15 C14 1.364(11)
C15 H15A 0.9300
C9 C8 1.372(12)
C4 C3 1.380(13)
C4 C5 1.395(13)
C5 C6 1.366(13)
C25 C24 1.362(12)
C14 H14A 0.9300
C3 C2 1.366(13)
C1 C6 1.355(15)
C1 C2 1.383(15)
C33 C34 1.355(17)
C33 C32 1.395(18)
C33 H33A 0.9300
C31 C32 1.352(16)
C31 C30 1.392(15)
C31 H31A 0.9300
C29 C34 1.362(17)
C29 C30 1.406(17)
C29 H29A 0.9300
C30 H30A 0.9300
C32 H32A 0.9300
C34 H34A 0.9300

loop_
_geom_torsion_atom_site_label_1
_geom_torsion_atom_site_label_2
_geom_torsion_atom_site_label_3
_geom_torsion_atom_site_label_4
_geom_torsion
F8 C11 C10 C9 -179.5(8)
C12 C11 C10 C9 0.7(14)
F8 C11 C10 C13 5.0(14)
C12 C11 C10 C13 -174.8(8)
C18 C17 C22 C21 1.5(12)
C16 C17 C22 C21 -175.8(8)
C18 C17 C22 F13 179.6(7)
C16 C17 C22 F13 2.2(13)
C17 C22 C21 F12 179.4(8)
F13 C22 C21 F12 1.3(11)
C17 C22 C21 C20 -0.3(14)
F13 C22 C21 C20 -178.4(7)
C22 C17 C18 F10 176.0(7)
C16 C17 C18 F10 -6.4(12)
C22 C17 C18 C19 -0.9(12)
C16 C17 C18 C19 176.7(8)
C22 C21 C20 C19 -1.6(12)
F12 C21 C20 C19 178.7(7)
C22 C21 C20 C23 177.2(8)
F12 C21 C20 C23 -2.5(12)
C28 C23 C20 C21 52.5(12)
C24 C23 C20 C21 -130.2(9)
C28 C23 C20 C19 -128.8(9)
C24 C23 C20 C19 48.6(11)
F10 C18 C19 F11 1.2(12)
C17 C18 C19 F11 178.2(7)
F10 C18 C19 C20 -178.0(7)
C17 C18 C19 C20 -1.0(13)
C21 C20 C19 F11 -176.9(7)
C23 C20 C19 F11 4.2(12)
C21 C20 C19 C18 2.2(13)
C23 C20 C19 C18 -176.6(8)
C11 C10 C13 C14 156.5(9)
C9 C10 C13 C14 -18.7(14)
C11 C10 C13 S1 -22.9(12)
C9 C10 C13 S1 162.0(7)
C16 S1 C13 C14 -1.9(7)
C16 S1 C13 C10 177.6(7)
C24 C23 C28 F18 -179.7(7)
C20 C23 C28 F18 -2.3(12)
C24 C23 C28 C27 -2.8(13)
C20 C23 C28 C27 174.6(8)
F18 C28 C27 F17 -0.8(12)
C23 C28 C27 F17 -177.8(8)
F18 C28 C27 C26 178.8(8)
C23 C28 C27 C26 1.8(14)
F16 C26 C27 F17 0.4(13)
C25 C26 C27 F17 178.9(8)
F16 C26 C27 C28 -179.2(8)
C25 C26 C27 C28 -0.8(13)
C22 C17 C16 C15 151.3(9)
C18 C17 C16 C15 -25.9(13)
C22 C17 C16 S1 -30.9(12)
C18 C17 C16 S1 151.9(7)
C13 S1 C16 C15 1.8(7)
C13 S1 C16 C17 -176.4(7)
C17 C16 C15 C14 176.7(8)
S1 C16 C15 C14 -1.4(10)
C11 C10 C9 F7 176.6(8)
C13 C10 C9 F7 -7.8(13)
C11 C10 C9 C8 -1.3(13)
C13 C10 C9 C8 174.2(8)
F8 C11 C12 F9 1.6(12)
C10 C11 C12 F9 -178.6(8)
F8 C11 C12 C7 -179.2(8)
C10 C11 C12 C7 0.6(14)
C8 C7 C12 F9 177.9(8)
C4 C7 C12 F9 -5.0(14)
C8 C7 C12 C11 -1.3(13)
C4 C7 C12 C11 175.8(9)
F7 C9 C8 F6 1.0(12)
C10 C9 C8 F6 179.0(8)
F7 C9 C8 C7 -177.3(8)
C10 C9 C8 C7 0.7(14)
C12 C7 C8 F6 -177.6(8)
C4 C7 C8 F6 5.4(14)
C12 C7 C8 C9 0.7(14)
C4 C7 C8 C9 -176.4(8)
C8 C7 C4 C3 124.9(10)
C12 C7 C4 C3 -52.0(13)
C8 C7 C4 C5 -53.1(13)
C12 C7 C4 C5 130.1(10)
C3 C4 C5 F4 177.8(8)
C7 C4 C5 F4 -4.1(14)
C3 C4 C5 C6 -0.4(14)
C7 C4 C5 C6 177.6(9)
F16 C26 C25 F15 -2.9(13)
C27 C26 C25 F15 178.6(8)
F16 C26 C25 C24 179.3(8)
C27 C26 C25 C24 0.9(13)
F15 C25 C24 F14 0.2(12)
C26 C25 C24 F14 177.9(8)
F15 C25 C24 C23 -179.7(8)
C26 C25 C24 C23 -2.0(14)
C28 C23 C24 F14 -177.0(7)
C20 C23 C24 F14 5.4(12)
C28 C23 C24 C25 2.9(13)
C20 C23 C24 C25 -174.6(8)
C10 C13 C14 C15 -178.0(8)
S1 C13 C14 C15 1.5(10)
C16 C15 C14 C13 -0.1(12)
C5 C4 C3 F3 177.9(8)
C7 C4 C3 F3 -0.2(13)
C5 C4 C3 C2 -0.1(14)
C7 C4 C3 C2 -178.2(9)
F1 C1 C6 F5 0.8(16)
C2 C1 C6 F5 -179.9(9)
F1 C1 C6 C5 178.3(9)
C2 C1 C6 C5 -2.4(16)
F4 C5 C6 F5 1.0(14)
C4 C5 C6 F5 179.2(8)
F4 C5 C6 C1 -176.5(9)
C4 C5 C6 C1 1.7(16)
F3 C3 C2 F2 3.9(14)
C4 C3 C2 F2 -178.1(9)
F3 C3 C2 C1 -178.6(9)
C4 C3 C2 C1 -0.5(16)
F1 C1 C2 F2 -1.4(16)
C6 C1 C2 F2 179.3(10)
F1 C1 C2 C3 -178.9(9)
C6 C1 C2 C3 1.8(16)
C32 C31 C30 C29 -0.2(18)
C34 C29 C30 C31 -0.7(17)
C30 C31 C32 C33 0.2(18)
C34 C33 C32 C31 0.8(18)
C32 C33 C34 C29 -1.7(19)
C30 C29 C34 C33 1.6(18)

loop_
_cod_related_entry_id
_cod_related_entry_database
_cod_related_entry_code
1 ChemSpider 30658436
